data_7213589
loop_
_publ_author_name
'Smith, Tiffany M.'
'Perkins, Kathryn'
'Symester, Diona'
'Freund, Steve R.'
'Vargas, Jose'
'Spinu, Leonard'
'Zubieta, Jon'

_publ_section_title
;
 Solid state coordination chemistry of oxomolybdenum--organodiphosphonate
 materials: consequences of introducing xylyldiphosphonate components
;
_journal_issue 2
_journal_name_full CrystEngComm
_journal_page_first 191
_journal_paper_doi 10.1039/c3ce41728j
_journal_volume 16
_journal_year 2014
_chemical_formula_moiety 'C36 H36 Cu3 F2 Mo2 N4 O18 P4'
_chemical_formula_sum 'C36 H36 Cu3 F2 Mo2 N4 O18 P4'
_chemical_formula_weight 1357.07
_chemical_name_systematic
;
 ?
;
_space_group_crystal_system monoclinic
_space_group_IT_number 14
_space_group_name_Hall '-P 2yn'
_space_group_name_H-M_alt 'P 1 21/n 1'
_symmetry_space_group_name_Hall '-P 2yn'
_symmetry_space_group_name_H-M 'P 1 21/n 1'
_atom_sites_solution_hydrogens mixed
_audit_creation_method SHELXL-2013
_cell_angle_alpha 90
_cell_angle_beta 103.447(3)
_cell_angle_gamma 90
_cell_formula_units_Z 2
_cell_length_a 8.562(2)
_cell_length_b 19.809(5)
_cell_length_c 13.219(3)
_cell_measurement_reflns_used 1189
_cell_measurement_temperature 90(2)
_cell_measurement_theta_max 27.7623
_cell_measurement_theta_min 2.0121
_cell_volume 2180.5(9)
_computing_cell_refinement 'SAINT V8.30C (Bruker AXS Inc., 2013)'
_computing_data_collection 'Bruker APEX2 (Bruker, 2011)'
_computing_data_reduction 'SAINT V8.30C (Bruker AXS Inc., 2013)'
_computing_molecular_graphics 'CrystalMaker (Palmer, 2010)'
_computing_publication_material 'Bruker SHELXTL (Bruker, 2011)'
_computing_structure_refinement 'SHELXL-2013 (Sheldrick, 2013)'
_computing_structure_solution 'SHELXL-2013 (Sheldrick, 2013)'
_diffrn_ambient_temperature 90(2)
_diffrn_measured_fraction_theta_full 0.998
_diffrn_measured_fraction_theta_max 0.999
_diffrn_measurement_device_type 'Bruker APEX-II CCD'
_diffrn_measurement_method '\f and \w scans'
_diffrn_radiation_monochromator graphite
_diffrn_radiation_source 'fine-focus sealed tube'
_diffrn_radiation_type MoK\a
_diffrn_radiation_wavelength 0.71073
_diffrn_reflns_av_R_equivalents 0.0682
_diffrn_reflns_av_unetI/netI 0.0514
_diffrn_reflns_Laue_measured_fraction_full 0.998
_diffrn_reflns_Laue_measured_fraction_max 0.999
_diffrn_reflns_limit_h_max 10
_diffrn_reflns_limit_h_min -10
_diffrn_reflns_limit_k_max 24
_diffrn_reflns_limit_k_min -24
_diffrn_reflns_limit_l_max 16
_diffrn_reflns_limit_l_min -16
_diffrn_reflns_number 15384
_diffrn_reflns_point_group_measured_fraction_full 0.998
_diffrn_reflns_point_group_measured_fraction_max 0.999
_diffrn_reflns_theta_full 25.242
_diffrn_reflns_theta_max 26.021
_diffrn_reflns_theta_min 2.056
_exptl_absorpt_coefficient_mu 2.236
_exptl_absorpt_correction_T_max 0.80
_exptl_absorpt_correction_T_min 0.58
_exptl_absorpt_correction_type multi-scan
_exptl_absorpt_process_details 'SADABS V2012/1 (Bruker AXS Inc.)'
_exptl_crystal_colour blue
_exptl_crystal_density_diffrn 2.067
_exptl_crystal_density_meas 2.00(2)
_exptl_crystal_density_method flotation
_exptl_crystal_description block
_exptl_crystal_F_000 1346
_exptl_crystal_size_max 0.191
_exptl_crystal_size_mid 0.116
_exptl_crystal_size_min 0.104
_refine_diff_density_max 0.840
_refine_diff_density_min -1.314
_refine_diff_density_rms 0.162
_refine_ls_extinction_method none
_refine_ls_goodness_of_fit_ref 1.062
_refine_ls_hydrogen_treatment mixed
_refine_ls_matrix_type full
_refine_ls_number_parameters 320
_refine_ls_number_reflns 4293
_refine_ls_number_restraints 101
_refine_ls_restrained_S_all 1.050
_refine_ls_R_factor_all 0.0573
_refine_ls_R_factor_gt 0.0485
_refine_ls_shift/su_max 0.001
_refine_ls_shift/su_mean 0.000
_refine_ls_structure_factor_coef Fsqd
_refine_ls_weighting_details
;
 w=1/[\s^2^(Fo^2^)+(0.0551P)^2^+16.0284P]
 where P=(Fo^2^+2Fc^2^)/3
;
_refine_ls_weighting_scheme calc
_refine_ls_wR_factor_gt 0.1262
_refine_ls_wR_factor_ref 0.1302
_reflns_Friedel_coverage 0.000
_reflns_number_gt 3616
_reflns_number_total 4293
_reflns_threshold_expression 'I > 2\s(I)'
_cod_data_source_file c3ce41728j.txt
_cod_data_source_block compound14
_cod_database_code 7213589
_shelx_space_group_comment
;
The symmetry employed for this shelxl refinement is uniquely defined
by the following loop, which should always be used as a source of
symmetry information in preference to the above space-group names.
They are only intended as comments.
;
_shelx_estimated_absorpt_t_min 0.675
_shelx_estimated_absorpt_t_max 0.801
_shelxl_version_number 2013-2

loop_
_space_group_symop_operation_xyz
'x, y, z'
'-x+1/2, y+1/2, -z+1/2'
'-x, -y, -z'
'x-1/2, -y-1/2, z-1/2'

loop_
_atom_site_label
_atom_site_type_symbol
_atom_site_fract_x
_atom_site_fract_y
_atom_site_fract_z
_atom_site_U_iso_or_equiv
_atom_site_adp_type
_atom_site_occupancy
_atom_site_site_symmetry_order
_atom_site_calc_flag
_atom_site_refinement_flags_posn
_atom_site_refinement_flags_adp
_atom_site_refinement_flags_occupancy
Mo1 Mo 0.59126(6) 0.08461(3) 0.85379(4) 0.01533(15) Uani 1 1 d . U .
Cu1 Cu 0.5000 0.5000 0.5000 0.0095(2) Uani 1 2 d S U P
Cu2 Cu 0.25524(8) 0.47869(3) 0.80027(5) 0.01162(17) Uani 1 1 d . U .
P1 P 0.31133(16) 0.39203(7) 0.60006(10) 0.0105(3) Uani 1 1 d . U .
P2 P 0.19712(16) 0.08524(7) 0.86128(10) 0.0100(3) Uani 1 1 d . U .
F1 F 0.7890(4) 0.04757(18) 0.8549(2) 0.0200(7) Uani 1 1 d . U .
O1 O 0.2739(4) 0.4099(2) 0.7026(3) 0.0133(8) Uani 1 1 d . U .
O2 O 0.1626(4) 0.4092(2) 0.5124(3) 0.0132(8) Uani 1 1 d . U .
O3 O 0.4635(4) 0.42138(19) 0.5799(3) 0.0123(8) Uani 1 1 d . U .
O4 O 0.3779(4) 0.1025(2) 0.8844(3) 0.0149(8) Uani 1 1 d . U .
O5 O 0.1693(4) 0.04957(19) 0.9566(3) 0.0114(8) Uani 1 1 d . U .
O6 O 0.1425(4) 0.04842(19) 0.7593(3) 0.0127(8) Uani 1 1 d . U .
O7 O 0.5590(5) -0.0252(2) 0.8987(3) 0.0148(8) Uani 1 1 d D U .
H7C H 0.482(4) -0.039(3) 0.923(4) 0.018 Uiso 1 1 d D U .
H7D H 0.646(4) -0.037(3) 0.939(4) 0.018 Uiso 1 1 d D U .
O8 O 0.4907(4) 0.05269(19) 0.7286(3) 0.0105(8) Uani 1 1 d . U .
O9 O 0.6335(5) 0.1644(2) 0.8264(3) 0.0189(9) Uani 1 1 d . U .
N1 N 0.1289(5) 0.4164(2) 0.8675(3) 0.0133(9) Uani 1 1 d . U .
N2 N 0.2983(5) 0.5213(2) 0.9412(3) 0.0134(9) Uani 1 1 d . U .
C1 C 0.0342(7) 0.3675(3) 0.8180(5) 0.0193(12) Uani 1 1 d . U .
H1 H 0.0311 0.3587 0.7469 0.023 Uiso 1 1 calc R U .
C2 C -0.0603(8) 0.3290(3) 0.8689(5) 0.0218(13) Uani 1 1 d . U .
H2 H -0.1297 0.2950 0.8328 0.026 Uiso 1 1 calc R U .
C3 C -0.0510(8) 0.3412(3) 0.9722(5) 0.0232(13) Uani 1 1 d . U .
H3 H -0.1133 0.3152 1.0087 0.028 Uiso 1 1 calc R U .
C4 C 0.0490(7) 0.3915(3) 1.0235(5) 0.0194(12) Uani 1 1 d . U .
H4 H 0.0572 0.4001 1.0952 0.023 Uiso 1 1 calc R U .
C5 C 0.1362(7) 0.4287(3) 0.9683(4) 0.0148(11) Uani 1 1 d . U .
C6 C 0.2403(6) 0.4860(3) 1.0119(4) 0.0151(11) Uani 1 1 d . U .
C7 C 0.2754(7) 0.5045(3) 1.1158(4) 0.0184(12) Uani 1 1 d . U .
H7 H 0.2343 0.4790 1.1647 0.022 Uiso 1 1 calc R U .
C8 C 0.3702(7) 0.5601(3) 1.1475(4) 0.0214(13) Uani 1 1 d . U .
H8 H 0.3967 0.5732 1.2186 0.026 Uiso 1 1 calc R U .
C9 C 0.4261(7) 0.5965(3) 1.0749(5) 0.0198(12) Uani 1 1 d . U .
H9 H 0.4901 0.6356 1.0950 0.024 Uiso 1 1 calc R U .
C10 C 0.3883(7) 0.5756(3) 0.9716(4) 0.0164(12) Uani 1 1 d . U .
H10 H 0.4276 0.6008 0.9216 0.020 Uiso 1 1 calc R U .
C11 C 0.3306(7) 0.3015(3) 0.5984(5) 0.0164(11) Uani 1 1 d . U .
H11A H 0.3425 0.2875 0.5287 0.020 Uiso 1 1 calc R U .
H11B H 0.4302 0.2884 0.6494 0.020 Uiso 1 1 calc R U .
C12 C 0.1925(7) 0.2634(3) 0.6231(4) 0.0143(11) Uani 1 1 d . U .
C13 C 0.0455(7) 0.2600(3) 0.5505(5) 0.0203(13) Uani 1 1 d . U .
H13 H 0.0334 0.2807 0.4843 0.024 Uiso 1 1 calc R U .
C14 C -0.0833(7) 0.2265(3) 0.5752(5) 0.0235(14) Uani 1 1 d . U .
H14 H -0.1829 0.2241 0.5254 0.028 Uiso 1 1 calc R U .
C15 C 0.2052(6) 0.2315(3) 0.7191(4) 0.0127(11) Uani 1 1 d . U .
H15 H 0.3051 0.2328 0.7688 0.015 Uiso 1 1 calc R U .
C16 C 0.0783(7) 0.1985(3) 0.7440(4) 0.0136(11) Uani 1 1 d . U .
C17 C -0.0683(7) 0.1967(3) 0.6711(5) 0.0186(12) Uani 1 1 d . U .
H17 H -0.1580 0.1748 0.6876 0.022 Uiso 1 1 calc R U .
C18 C 0.0906(7) 0.1645(3) 0.8479(4) 0.0141(11) Uani 1 1 d . U .
H18A H -0.0191 0.1566 0.8578 0.017 Uiso 1 1 calc R U .
H18B H 0.1459 0.1955 0.9037 0.017 Uiso 1 1 calc R U .

loop_
_atom_site_aniso_label
_atom_site_aniso_U_11
_atom_site_aniso_U_22
_atom_site_aniso_U_33
_atom_site_aniso_U_23
_atom_site_aniso_U_13
_atom_site_aniso_U_12
Mo1 0.0201(3) 0.0162(3) 0.0103(3) 0.00119(19) 0.00481(19) 0.0009(2)
Cu1 0.0079(4) 0.0123(5) 0.0071(4) 0.0002(3) -0.0006(3) -0.0003(3)
Cu2 0.0125(3) 0.0152(4) 0.0058(3) 0.0003(3) -0.0007(2) -0.0011(3)
P1 0.0096(6) 0.0131(7) 0.0070(6) 0.0004(5) -0.0018(5) -0.0009(5)
P2 0.0091(6) 0.0130(7) 0.0063(6) 0.0007(5) -0.0015(5) -0.0001(5)
F1 0.0153(16) 0.0290(19) 0.0131(16) -0.0009(14) -0.0023(13) 0.0002(14)
O1 0.0137(19) 0.017(2) 0.0077(17) -0.0016(15) -0.0011(14) -0.0025(16)
O2 0.0109(18) 0.019(2) 0.0077(18) 0.0015(15) -0.0022(14) 0.0002(15)
O3 0.0117(18) 0.0139(19) 0.0095(18) 0.0034(15) -0.0010(14) 0.0005(15)
O4 0.0100(18) 0.020(2) 0.0128(19) 0.0018(16) -0.0015(14) -0.0003(15)
O5 0.0101(18) 0.015(2) 0.0074(17) 0.0012(15) -0.0015(14) -0.0022(15)
O6 0.0123(18) 0.0146(19) 0.0088(17) -0.0014(15) -0.0023(14) 0.0025(15)
O7 0.0097(18) 0.020(2) 0.0123(19) 0.0035(16) -0.0024(15) 0.0004(16)
O8 0.0075(17) 0.0167(19) 0.0048(16) -0.0002(14) -0.0035(13) 0.0009(15)
O9 0.017(2) 0.020(2) 0.018(2) 0.0019(17) 0.0000(16) -0.0026(16)
N1 0.014(2) 0.017(2) 0.008(2) 0.0017(18) 0.0018(17) 0.0034(18)
N2 0.011(2) 0.018(2) 0.008(2) 0.0013(18) -0.0036(17) 0.0041(18)
C1 0.021(3) 0.019(3) 0.018(3) -0.004(2) 0.005(2) -0.001(2)
C2 0.025(3) 0.013(3) 0.029(3) -0.003(2) 0.009(3) 0.000(2)
C3 0.029(3) 0.017(3) 0.027(3) 0.007(3) 0.015(3) 0.003(2)
C4 0.026(3) 0.021(3) 0.014(3) 0.004(2) 0.008(2) 0.008(2)
C5 0.017(3) 0.018(3) 0.009(2) 0.003(2) 0.002(2) 0.008(2)
C6 0.011(3) 0.022(3) 0.011(2) 0.002(2) 0.000(2) 0.008(2)
C7 0.017(3) 0.030(3) 0.007(2) 0.003(2) 0.001(2) 0.005(2)
C8 0.014(3) 0.036(4) 0.011(3) -0.004(2) -0.003(2) 0.007(3)
C9 0.012(3) 0.030(3) 0.016(3) -0.008(2) -0.001(2) 0.001(2)
C10 0.013(3) 0.021(3) 0.013(3) -0.002(2) -0.002(2) 0.002(2)
C11 0.018(3) 0.013(3) 0.017(3) 0.001(2) 0.001(2) 0.003(2)
C12 0.018(3) 0.008(3) 0.015(3) -0.002(2) 0.002(2) 0.000(2)
C13 0.027(3) 0.019(3) 0.011(3) 0.006(2) -0.003(2) -0.002(2)
C14 0.019(3) 0.023(3) 0.021(3) 0.006(3) -0.010(2) -0.004(3)
C15 0.012(3) 0.015(3) 0.010(2) -0.001(2) 0.001(2) 0.003(2)
C16 0.015(3) 0.013(3) 0.011(3) -0.001(2) -0.001(2) 0.003(2)
C17 0.013(3) 0.018(3) 0.021(3) 0.006(2) -0.004(2) -0.003(2)
C18 0.013(3) 0.017(3) 0.011(3) -0.002(2) 0.000(2) -0.001(2)

loop_
_atom_type_symbol
_atom_type_description
_atom_type_scat_dispersion_real
_atom_type_scat_dispersion_imag
_atom_type_scat_source
C C 0.0033 0.0016 'International Tables Vol C Tables 4.2.6.8 and 6.1.1.4'
H H 0.0000 0.0000 'International Tables Vol C Tables 4.2.6.8 and 6.1.1.4'
N N 0.0061 0.0033 'International Tables Vol C Tables 4.2.6.8 and 6.1.1.4'
O O 0.0106 0.0060 'International Tables Vol C Tables 4.2.6.8 and 6.1.1.4'
F F 0.0171 0.0103 'International Tables Vol C Tables 4.2.6.8 and 6.1.1.4'
P P 0.1023 0.0942 'International Tables Vol C Tables 4.2.6.8 and 6.1.1.4'
Cu Cu 0.3201 1.2651 'International Tables Vol C Tables 4.2.6.8 and 6.1.1.4'
Mo Mo -1.6832 0.6857 'International Tables Vol C Tables 4.2.6.8 and 6.1.1.4'

loop_
_geom_angle_atom_site_label_1
_geom_angle_atom_site_label_2
_geom_angle_atom_site_label_3
_geom_angle
_geom_angle_site_symmetry_1
_geom_angle_site_symmetry_3
O9 Mo1 O8 102.35(18) . .
O9 Mo1 F1 97.65(18) . .
O8 Mo1 F1 96.31(15) . .
O9 Mo1 O4 97.45(18) . .
O8 Mo1 O4 89.09(16) . .
F1 Mo1 O4 162.47(16) . .
O9 Mo1 O2 97.85(18) . 4_666
O8 Mo1 O2 158.63(16) . 4_666
F1 Mo1 O2 87.79(15) . 4_666
O4 Mo1 O2 81.39(15) . 4_666
O9 Mo1 O7 174.57(17) . .
O8 Mo1 O7 80.98(16) . .
F1 Mo1 O7 77.61(15) . .
O4 Mo1 O7 86.84(15) . .
O2 Mo1 O7 79.44(15) 4_666 .
O5 Cu1 O5 180.0 4_665 2_556
O5 Cu1 O3 91.10(16) 4_665 3_666
O5 Cu1 O3 88.90(16) 2_556 3_666
O5 Cu1 O3 88.90(16) 4_665 .
O5 Cu1 O3 91.10(16) 2_556 .
O3 Cu1 O3 180.0(2) 3_666 .
O6 Cu2 O1 96.87(17) 2_556 .
O6 Cu2 N1 171.76(18) 2_556 .
O1 Cu2 N1 89.95(18) . .
O6 Cu2 N2 94.38(18) 2_556 .
O1 Cu2 N2 154.79(17) . .
N1 Cu2 N2 81.17(19) . .
O3 P1 O1 116.3(2) . .
O3 P1 O2 112.2(2) . .
O1 P1 O2 108.2(2) . .
O3 P1 C11 107.3(2) . .
O1 P1 C11 106.5(3) . .
O2 P1 C11 105.7(2) . .
O6 P2 O5 116.3(2) . .
O6 P2 O4 111.9(2) . .
O5 P2 O4 106.5(2) . .
O6 P2 C18 106.8(2) . .
O5 P2 C18 108.3(2) . .
O4 P2 C18 106.7(2) . .
P1 O1 Cu2 147.7(3) . .
P1 O2 Mo1 141.1(2) . 4_565
P1 O3 Cu1 131.2(2) . .
P2 O4 Mo1 147.6(3) . .
P2 O5 Cu1 139.0(2) . 2_546
P2 O6 Cu2 130.1(2) . 2_546
Mo1 O7 H7C 124(4) . .
Mo1 O7 H7D 107(4) . .
H7C O7 H7D 109(4) . .
C1 N1 C5 120.2(5) . .
C1 N1 Cu2 124.4(4) . .
C5 N1 Cu2 115.3(4) . .
C10 N2 C6 119.3(5) . .
C10 N2 Cu2 126.3(4) . .
C6 N2 Cu2 114.1(4) . .
N1 C1 C2 121.0(6) . .
N1 C1 H1 119.5 . .
C2 C1 H1 119.5 . .
C3 C2 C1 118.6(6) . .
C3 C2 H2 120.7 . .
C1 C2 H2 120.7 . .
C2 C3 C4 120.1(6) . .
C2 C3 H3 120.0 . .
C4 C3 H3 120.0 . .
C5 C4 C3 118.5(6) . .
C5 C4 H4 120.7 . .
C3 C4 H4 120.7 . .
N1 C5 C4 121.6(6) . .
N1 C5 C6 114.3(5) . .
C4 C5 C6 124.0(5) . .
N2 C6 C7 121.3(6) . .
N2 C6 C5 114.5(5) . .
C7 C6 C5 124.2(5) . .
C8 C7 C6 119.4(6) . .
C8 C7 H7 120.3 . .
C6 C7 H7 120.3 . .
C9 C8 C7 119.0(5) . .
C9 C8 H8 120.5 . .
C7 C8 H8 120.5 . .
C8 C9 C10 119.4(6) . .
C8 C9 H9 120.3 . .
C10 C9 H9 120.3 . .
N2 C10 C9 121.6(6) . .
N2 C10 H10 119.2 . .
C9 C10 H10 119.2 . .
C12 C11 P1 114.8(4) . .
C12 C11 H11A 108.6 . .
P1 C11 H11A 108.6 . .
C12 C11 H11B 108.6 . .
P1 C11 H11B 108.6 . .
H11A C11 H11B 107.5 . .
C13 C12 C15 118.0(5) . .
C13 C12 C11 120.3(5) . .
C15 C12 C11 121.7(5) . .
C14 C13 C12 120.0(5) . .
C14 C13 H13 120.0 . .
C12 C13 H13 120.0 . .
C17 C14 C13 120.8(5) . .
C17 C14 H14 119.6 . .
C13 C14 H14 119.6 . .
C16 C15 C12 122.3(5) . .
C16 C15 H15 118.9 . .
C12 C15 H15 118.9 . .
C15 C16 C17 118.8(5) . .
C15 C16 C18 122.6(5) . .
C17 C16 C18 118.6(5) . .
C14 C17 C16 120.1(6) . .
C14 C17 H17 119.9 . .
C16 C17 H17 119.9 . .
C16 C18 P2 113.8(4) . .
C16 C18 H18A 108.8 . .
P2 C18 H18A 108.8 . .
C16 C18 H18B 108.8 . .
P2 C18 H18B 108.8 . .
H18A C18 H18B 107.7 . .

loop_
_geom_bond_atom_site_label_1
_geom_bond_atom_site_label_2
_geom_bond_distance
_geom_bond_site_symmetry_2
Mo1 O9 1.680(4) .
Mo1 O8 1.794(3) .
Mo1 F1 1.842(3) .
Mo1 O4 1.992(4) .
Mo1 O2 2.047(4) 4_666
Mo1 O7 2.289(4) .
Cu1 O5 1.944(4) 4_665
Cu1 O5 1.944(4) 2_556
Cu1 O3 1.947(4) 3_666
Cu1 O3 1.947(4) .
Cu2 O6 1.902(4) 2_556
Cu2 O1 1.909(4) .
Cu2 N1 1.983(5) .
Cu2 N2 1.999(5) .
P1 O3 1.506(4) .
P1 O1 1.506(4) .
P1 O2 1.547(4) .
P1 C11 1.802(6) .
P2 O6 1.508(4) .
P2 O5 1.511(4) .
P2 O4 1.545(4) .
P2 C18 1.804(6) .
O2 Mo1 2.047(4) 4_565
O5 Cu1 1.944(4) 2_546
O6 Cu2 1.902(4) 2_546
O7 H7C 0.84(2) .
O7 H7D 0.84(2) .
N1 C1 1.334(8) .
N1 C5 1.341(7) .
N2 C10 1.330(7) .
N2 C6 1.351(7) .
C1 C2 1.393(9) .
C1 H1 0.9500 .
C2 C3 1.372(9) .
C2 H2 0.9500 .
C3 C4 1.384(9) .
C3 H3 0.9500 .
C4 C5 1.373(8) .
C4 H4 0.9500 .
C5 C6 1.475(8) .
C6 C7 1.386(8) .
C7 C8 1.374(9) .
C7 H7 0.9500 .
C8 C9 1.372(9) .
C8 H8 0.9500 .
C9 C10 1.391(8) .
C9 H9 0.9500 .
C10 H10 0.9500 .
C11 C12 1.501(8) .
C11 H11A 0.9900 .
C11 H11B 0.9900 .
C12 C13 1.395(8) .
C12 C15 1.399(8) .
C13 C14 1.389(9) .
C13 H13 0.9500 .
C14 C17 1.377(8) .
C14 H14 0.9500 .
C15 C16 1.372(8) .
C15 H15 0.9500 .
C16 C17 1.394(8) .
C16 C18 1.510(8) .
C17 H17 0.9500 .
C18 H18A 0.9900 .
C18 H18B 0.9900 .
